data_1562586
loop_
_publ_author_name
'Tang, Chunying'
'Wang, Fang'
'Chen, Ruihong'
'Jiang, Wenqing'
'Zhang, Yong'
'Jia, Dingxian'

_publ_section_title
;
 Complexation of Sn2Se6 with lanthanide(III) centers influenced by
 ethylene polyamines: Solvothermal syntheses, crystal structures, and
 optical properties of lanthanide selenidostannates
;
_journal_name_full 'Journal of Solid State Chemistry'
_journal_page_first 70
_journal_page_last 77
_journal_paper_doi 10.1016/j.jssc.2013.05.008
_journal_volume 204
_journal_year 2013
_chemical_formula_moiety 'C36 H110 Ce2 N24 Se12 Sn4'
_chemical_formula_sum 'C36 H110 Ce2 N24 Se12 Sn4'
_chemical_formula_weight 2582.00
_space_group_IT_number 2
_space_group_name_Hall '-P 1'
_space_group_name_H-M_alt 'P -1'
_symmetry_cell_setting triclinic
_symmetry_Int_Tables_number 2
_symmetry_space_group_name_Hall '-P 1'
_symmetry_space_group_name_H-M 'P -1'
_atom_sites_solution_hydrogens geom
_atom_sites_solution_primary direct
_atom_sites_solution_secondary difmap
_audit_creation_method SHELXL-97
_cell_angle_alpha 90.097(4)
_cell_angle_beta 92.448(3)
_cell_angle_gamma 94.500(3)
_cell_formula_units_Z 1
_cell_length_a 9.8321(18)
_cell_length_b 10.5836(18)
_cell_length_c 18.091(3)
_cell_measurement_reflns_used 6233
_cell_measurement_temperature 223(2)
_cell_measurement_theta_max 25.50
_cell_measurement_theta_min 3.0
_cell_volume 1875.0(6)
_computing_cell_refinement CrystalClear
_computing_data_collection CrystalClear
_computing_data_reduction CrystalStructure
_computing_structure_refinement 'SHELXL-97 (Sheldrick, 1997)'
_computing_structure_solution 'SHELXS-97 (Sheldrick, 1990)'
_diffrn_ambient_temperature 223(2)
_diffrn_detector_area_resol_mean 14.63
_diffrn_measured_fraction_theta_full 0.992
_diffrn_measured_fraction_theta_max 0.992
_diffrn_measurement_device_type 'Rigaku Saturn'
_diffrn_measurement_method \w
_diffrn_radiation_monochromator graphite
_diffrn_radiation_source 'fine-focus sealed tube'
_diffrn_radiation_type MoK\a
_diffrn_radiation_wavelength 0.71073
_diffrn_reflns_av_R_equivalents 0.0328
_diffrn_reflns_av_sigmaI/netI 0.0540
_diffrn_reflns_limit_h_max 11
_diffrn_reflns_limit_h_min -11
_diffrn_reflns_limit_k_max 11
_diffrn_reflns_limit_k_min -12
_diffrn_reflns_limit_l_max 21
_diffrn_reflns_limit_l_min -16
_diffrn_reflns_number 13368
_diffrn_reflns_theta_full 25.50
_diffrn_reflns_theta_max 25.50
_diffrn_reflns_theta_min 3.00
_exptl_absorpt_coefficient_mu 8.369
_exptl_absorpt_correction_T_max 0.4092
_exptl_absorpt_correction_T_min 0.2854
_exptl_absorpt_correction_type multi-scan
_exptl_absorpt_process_details 'Jacobson, R. (1998) Ceivate communication'
_exptl_crystal_colour red
_exptl_crystal_density_diffrn 2.287
_exptl_crystal_density_method 'not measured'
_exptl_crystal_description prism
_exptl_crystal_F_000 1220
_exptl_crystal_size_max 0.20
_exptl_crystal_size_mid 0.18
_exptl_crystal_size_min 0.13
_refine_diff_density_max 0.864
_refine_diff_density_min -0.687
_refine_diff_density_rms 0.150
_refine_ls_extinction_method none
_refine_ls_goodness_of_fit_ref 0.989
_refine_ls_hydrogen_treatment constr
_refine_ls_matrix_type full
_refine_ls_number_parameters 353
_refine_ls_number_reflns 6913
_refine_ls_number_restraints 4
_refine_ls_restrained_S_all 0.989
_refine_ls_R_factor_all 0.0381
_refine_ls_R_factor_gt 0.0281
_refine_ls_shift/su_max 0.001
_refine_ls_shift/su_mean 0.000
_refine_ls_structure_factor_coef Fsqd
_refine_ls_weighting_details 'calc w=1/[\s^2^(Fo^2^)+(0.0236P)^2^+0.0000P] where P=(Fo^2^+2Fc^2^)/3'
_refine_ls_weighting_scheme calc
_refine_ls_wR_factor_gt 0.0608
_refine_ls_wR_factor_ref 0.0630
_reflns_number_gt 5939
_reflns_number_total 6913
_reflns_threshold_expression >2sigma(I)
_cod_data_source_file JSSC-2013-204-70.cif
_cod_data_source_block complex_3
_cod_database_code 1562586

loop_
_symmetry_equiv_pos_as_xyz
'x, y, z'
'-x, -y, -z'

loop_
_atom_site_label
_atom_site_type_symbol
_atom_site_fract_x
_atom_site_fract_y
_atom_site_fract_z
_atom_site_U_iso_or_equiv
_atom_site_adp_type
_atom_site_occupancy
_atom_site_symmetry_multiplicity
_atom_site_calc_flag
_atom_site_refinement_flags
_atom_site_disorder_assembly
_atom_site_disorder_group
Sn1 Sn 0.47451(4) 0.93330(3) 0.086233(18) 0.01885(9) Uani 1 1 d . . .
Sn2 Sn 0.99041(4) 0.40341(3) 0.41985(2) 0.02388(9) Uani 1 1 d . . .
Se1 Se 0.37727(6) 1.06444(5) 0.18051(3) 0.02593(13) Uani 1 1 d . . .
Se2 Se 0.52068(6) 0.71654(5) 0.12263(3) 0.02675(13) Uani 1 1 d . . .
Se3 Se 0.67673(5) 1.06554(5) 0.03333(3) 0.02755(13) Uani 1 1 d . . .
Se4 Se 0.85325(6) 0.19782(5) 0.41607(3) 0.02435(13) Uani 1 1 d . . .
Se5 Se 1.10922(8) 0.45298(5) 0.30526(3) 0.04527(19) Uani 1 1 d . . .
Se6 Se 0.84382(6) 0.57829(5) 0.46434(3) 0.03320(14) Uani 1 1 d . . .
Ce1 Ce 0.20325(3) 0.91671(2) 0.298653(14) 0.01988(7) Uani 1 1 d . . .
N1 N 0.2447(5) 0.7357(4) 0.3964(2) 0.0319(11) Uani 1 1 d . . .
H1A H 0.2048 0.7560 0.4388 0.038 Uiso 1 1 calc R . .
H1B H 0.2000 0.6626 0.3788 0.038 Uiso 1 1 calc R . .
N2 N 0.4600(4) 0.8487(4) 0.3120(2) 0.0309(10) Uani 1 1 d . . .
H2 H 0.4867 0.8380 0.2645 0.039 Uiso 1 1 calc R . .
N3 N 0.3711(4) 1.0914(4) 0.3659(2) 0.0291(9) Uani 1 1 d . . .
H3 H 0.4047 1.1462 0.3305 0.035 Uiso 1 1 calc R . .
N4 N 0.1187(4) 0.9957(4) 0.4260(2) 0.0251(10) Uani 1 1 d . . .
H4A H 0.0421 1.0371 0.4168 0.030 Uiso 1 1 calc R . .
H4B H 0.0947 0.9265 0.4538 0.030 Uiso 1 1 calc R . .
N5 N 0.0174(5) 0.9024(4) 0.1816(3) 0.0367(12) Uani 1 1 d . . .
N6 N 0.2147(5) 0.7222(4) 0.2127(2) 0.0289(11) Uani 1 1 d . . .
H6A H 0.3007 0.7249 0.1957 0.035 Uiso 1 1 calc R . .
H6B H 0.2036 0.6516 0.2411 0.035 Uiso 1 1 calc R . .
N7 N 0.0810(5) 1.1246(4) 0.2721(2) 0.0303(11) Uani 1 1 d . . .
H7A H 0.0381 1.1444 0.3137 0.036 Uiso 1 1 calc R . .
H7B H 0.1468 1.1882 0.2648 0.036 Uiso 1 1 calc R . .
N8A N -0.0192(7) 0.7753(7) 0.3238(5) 0.0432(17) Uani 0.69 1 d PD . .
N8B N -0.0546(18) 0.8333(17) 0.3302(11) 0.0432(17) Uani 0.31 1 d PD . .
N9 N 0.5408(6) 0.3458(5) 0.3349(3) 0.0423(15) Uani 1 1 d . . .
H9A H 0.4886 0.3888 0.3642 0.053 Uiso 1 1 d R . .
H9B H 0.6204 0.3333 0.3592 0.053 Uiso 1 1 d R . .
N10 N 0.6767(5) 0.4275(4) 0.1501(2) 0.0323(11) Uani 1 1 d . . .
H10 H 0.6137 0.4737 0.1325 0.039 Uiso 1 1 calc R . .
N11 N 0.8041(4) 0.5959(4) 0.0319(2) 0.0300(11) Uani 1 1 d . . .
H11A H 0.8797 0.6270 0.0589 0.036 Uiso 1 1 calc R . .
H11B H 0.7299 0.6225 0.0541 0.036 Uiso 1 1 calc R . .
N12 N 0.5621(4) 0.6756(4) -0.0734(2) 0.0284(11) Uani 1 1 d . . .
H12A H 0.5564 0.6721 -0.0239 0.034 Uiso 1 1 d R . .
H12B H 0.5683 0.7571 -0.0879 0.034 Uiso 1 1 d R . .
C1 C 0.3868(6) 0.7095(5) 0.4158(3) 0.0376(15) Uani 1 1 d . . .
H1C H 0.3890 0.6232 0.4351 0.045 Uiso 1 1 calc R . .
H1D H 0.4248 0.7687 0.4545 0.045 Uiso 1 1 calc R . .
C2 C 0.4709(6) 0.7236(5) 0.3487(3) 0.0349(14) Uani 1 1 d . . .
H2A H 0.5668 0.7141 0.3632 0.042 Uiso 1 1 calc R . .
H2B H 0.4408 0.6558 0.3133 0.042 Uiso 1 1 calc R . .
C3 C 0.5539(5) 0.9522(5) 0.3440(3) 0.0293(13) Uani 1 1 d . . .
H3A H 0.5868 1.0076 0.3042 0.035 Uiso 1 1 calc R . .
H3B H 0.6331 0.9160 0.3680 0.035 Uiso 1 1 calc R . .
C4 C 0.4860(5) 1.0299(5) 0.4000(3) 0.0292(13) Uani 1 1 d . . .
H4C H 0.4534 0.9748 0.4400 0.035 Uiso 1 1 calc R . .
H4D H 0.5529 1.0946 0.4215 0.035 Uiso 1 1 calc R . .
C5 C 0.3040(6) 1.1667(5) 0.4209(3) 0.0281(13) Uani 1 1 d . . .
H5A H 0.2462 1.2256 0.3952 0.034 Uiso 1 1 calc R . .
H5B H 0.3736 1.2166 0.4514 0.034 Uiso 1 1 calc R . .
C6 C 0.2175(6) 1.0801(5) 0.4700(3) 0.0335(13) Uani 1 1 d . . .
H6C H 0.2771 1.0288 0.5003 0.035 Uiso 1 1 calc R . .
H6D H 0.1683 1.1314 0.5034 0.035 Uiso 1 1 calc R . .
C7 C 0.0718(7) 0.8276(6) 0.1220(3) 0.0401(18) Uani 1 1 d . . .
H7C H 0.1485 0.8774 0.1006 0.050 Uiso 1 1 calc R . .
H7D H 0.0006 0.8114 0.0828 0.050 Uiso 1 1 calc R . .
C8 C 0.1184(6) 0.7050(6) 0.1482(3) 0.0424(16) Uani 1 1 d . . .
H8A H 0.0392 0.6490 0.1616 0.051 Uiso 1 1 calc R . .
H8B H 0.1629 0.6642 0.1081 0.051 Uiso 1 1 calc R . .
C9 C 0.0035(8) 1.0320(6) 0.1512(4) 0.0420(2) Uani 1 1 d . . .
H9C H 0.0868 1.0601 0.1260 0.053 Uiso 1 1 calc R . .
H9D H -0.0729 1.0286 0.1145 0.053 Uiso 1 1 calc R . .
C10 C -0.0199(7) 1.1248(6) 0.2091(3) 0.0376(17) Uani 1 1 d . . .
H10A H -0.1117 1.1061 0.2274 0.047 Uiso 1 1 calc R . .
H10B H -0.0163 1.2097 0.1874 0.047 Uiso 1 1 calc R . .
C11 C -0.1193(6) 0.8419(7) 0.1992(4) 0.0437(19) Uani 1 1 d D . .
C12A C -0.1360(9) 0.8293(9) 0.2820(5) 0.0432(17) Uani 0.69 1 d PD . .
C12B C -0.128(2) 0.7619(18) 0.2692(9) 0.0432(17) Uani 0.31 1 d PD . .
C13 C 0.5689(7) 0.4204(6) 0.2690(3) 0.0368(17) Uani 1 1 d . . .
H13A H 0.6051 0.5060 0.2837 0.046 Uiso 1 1 calc R . .
H13B H 0.4835 0.4274 0.2398 0.046 Uiso 1 1 calc R . .
C14 C 0.6691(6) 0.3619(5) 0.2226(3) 0.0348(14) Uani 1 1 d . . .
H14A H 0.7593 0.3685 0.2481 0.042 Uiso 1 1 calc R . .
H14B H 0.6409 0.2718 0.2146 0.042 Uiso 1 1 calc R . .
C15 C 0.7995(6) 0.4067(5) 0.1119(3) 0.0308(13) Uani 1 1 d . . .
H15A H 0.8104 0.3155 0.1098 0.037 Uiso 1 1 calc R . .
H15B H 0.8787 0.4471 0.1400 0.037 Uiso 1 1 calc R . .
C16 C 0.7971(6) 0.4588(5) 0.0340(3) 0.0305(13) Uani 1 1 d . . .
H16A H 0.8745 0.4296 0.0081 0.037 Uiso 1 1 calc R . .
H16B H 0.7131 0.4250 0.0074 0.037 Uiso 1 1 calc R . .
C17 C 0.8091(6) 0.6495(5) -0.0426(3) 0.0346(14) Uani 1 1 d . . .
H17A H 0.8907 0.6225 -0.0654 0.042 Uiso 1 1 calc R . .
H17B H 0.8202 0.7420 -0.0380 0.042 Uiso 1 1 calc R . .
C18 C 0.6875(6) 0.6153(5) -0.0949(3) 0.0318(13) Uani 1 1 d . . .
H18A H 0.7101 0.6421 -0.1450 0.038 Uiso 1 1 calc R . .
H18B H 0.6684 0.5230 -0.0957 0.038 Uiso 1 1 calc R . .

loop_
_atom_site_aniso_label
_atom_site_aniso_U_11
_atom_site_aniso_U_22
_atom_site_aniso_U_33
_atom_site_aniso_U_23
_atom_site_aniso_U_13
_atom_site_aniso_U_12
Sn1 0.02409(19) 0.01883(19) 0.01359(17) 0.00162(14) 0.00064(14) 0.00150(14)
Sn2 0.0330(2) 0.01595(19) 0.02269(19) -0.00005(15) 0.00403(16) 0.00043(15)
Se1 0.0402(3) 0.0204(3) 0.0177(3) 0.0008(2) 0.0097(2) 0.0011(2)
Se2 0.0330(3) 0.0206(3) 0.0275(3) 0.0048(2) 0.0036(2) 0.0061(2)
Se3 0.0237(3) 0.0380(3) 0.0192(3) 0.0056(2) -0.0034(2) -0.0062(2)
Se4 0.0291(3) 0.0185(3) 0.0253(3) 0.0018(2) 0.0041(2) -0.0004(2)
Se5 0.0771(5) 0.0234(3) 0.0349(4) 0.0003(3) 0.0246(3) -0.0108(3)
Se6 0.0374(3) 0.0272(3) 0.0355(3) -0.0072(3) -0.0059(3) 0.0106(3)
Ce1 0.01828(14) 0.02038(15) 0.02264(14) 0.0026(11) 0.00136(11) -0.00070(11)
N1 0.047(3) 0.025(3) 0.025(3) 0.005(2) 0.014(2) 0.001(2)
N2 0.031(3) 0.029(3) 0.029(2) 0.0037(19) 0.0029(19) 0.0087(19)
N3 0.028(2) 0.025(2) 0.031(2) -0.0021(18) 0.0002(18) 0.0024(18)
N4 0.029(3) 0.025(2) 0.022(2) 0.0034(19) 0.003(2) 0.0061(19)
N5 0.040(3) 0.035(3) 0.033(3) -0.005(2) -0.012(2) -0.002(2)
N6 0.040(3) 0.020(2) 0.025(2) -0.003(2) 0.004(2) -0.006(2)
N7 0.043(3) 0.025(3) 0.024(2) 0.003(2) -0.002(2) 0.011(2)
N8A 0.021(3) 0.046(5) 0.062(4) 0.001(4) 0.007(3) -0.007(3)
N8B 0.021(3) 0.046(5) 0.062(4) 0.001(4) 0.007(3) -0.007(3)
N9 0.048(4) 0.044(3) 0.035(3) 0.008(3) 0.009(3) 0.004(3)
N10 0.029(3) 0.042(3) 0.026(3) 0.007(2) -0.006(2) 0.009(2)
N11 0.024(3) 0.038(3) 0.027(3) -0.004(2) -0.008(2) -0.002(2)
N12 0.036(3) 0.027(3) 0.023(2) 0.009(2) 0.004(2) 0.012(2)
C1 0.047(4) 0.029(3) 0.037(3) 0.013(3) -0.001(3) 0.005(3)
C2 0.038(4) 0.031(3) 0.037(3) 0.003(3) -0.004(3) 0.013(3)
C3 0.025(3) 0.035(3) 0.028(3) -0.001(3) -0.001(2) 0.002(2)
C4 0.027(3) 0.035(3) 0.025(3) -0.004(3) -0.008(2) -0.001(2)
C5 0.037(3) 0.026(3) 0.022(3) 0.002(2) 0.002(3) 0.003(2)
C6 0.039(3) 0.036(3) 0.025(3) 0.001(2) 0.006(3) 0.010(3)
C7 0.036(4) 0.045(5) 0.036(3) -0.004(3) -0.005(3) -0.016(4)
C8 0.042(4) 0.049(4) 0.035(4) -0.015(3) 0.002(3) -0.010(3)
C9 0.038(5) 0.034(5) 0.056(5) 0.008(4) -0.028(4) 0.003(4)
C10 0.033(5) 0.040(4) 0.041(4) 0.007(3) -0.016(3) 0.020(3)
C11 0.037(4) 0.046(5) 0.046(4) -0.014(4) 0.002(3) -0.008(3)
C12A 0.021(3) 0.046(5) 0.062(4) 0.001(4) 0.007(3) -0.007(3)
C12B 0.021(3) 0.046(5) 0.062(4) 0.001(4) 0.007(3) -0.007(3)
C13 0.040(5) 0.039(4) 0.032(3) 0.006(3) 0.008(3) 0.008(3)
C14 0.045(4) 0.033(3) 0.026(3) 0.005(3) -0.006(3) 0.003(3)
C15 0.029(3) 0.033(3) 0.030(3) -0.002(3) -0.004(3) 0.004(2)
C16 0.030(3) 0.029(3) 0.031(3) 0.003(3) -0.004(3) -0.001(2)
C17 0.028(3) 0.043(4) 0.032(3) 0.012(3) 0.003(3) 0.002(3)
C18 0.032(3) 0.034(3) 0.029(3) 0.007(3) 0.000(3) 0.004(3)

loop_
_atom_type_symbol
_atom_type_description
_atom_type_scat_dispersion_real
_atom_type_scat_dispersion_imag
_atom_type_scat_source
C C 0.0033 0.0016 'International Tables Vol C Tables 4.2.6.8 and 6.1.1.4'
H H 0.0000 0.0000 'International Tables Vol C Tables 4.2.6.8 and 6.1.1.4'
N N 0.0061 0.0033 'International Tables Vol C Tables 4.2.6.8 and 6.1.1.4'
Ce Ce -0.2180 2.8214 'International Tables Vol C Tables 4.2.6.8 and 6.1.1.4'
Sn Sn -0.6537 1.4246 'International Tables Vol C Tables 4.2.6.8 and 6.1.1.4'
Se Se -0.0929 2.2259 'International Tables Vol C Tables 4.2.6.8 and 6.1.1.4'

loop_
_geom_angle_atom_site_label_1
_geom_angle_atom_site_label_2
_geom_angle_atom_site_label_3
_geom_angle
_geom_angle_site_symmetry_1
_geom_angle_site_symmetry_3
Se2 Sn1 Se1 116.61(2) . .
Se2 Sn1 Se3 115.12(2) . .
Se1 Sn1 Se3 107.38(2) . .
Se2 Sn1 Se3 111.52(2) . 2_675
Se1 Sn1 Se3 108.96(3) . 2_675
Se3 Sn1 Se3 95.05(2) . 2_675
Se5 Sn2 Se4 113.74(2) . .
Se5 Sn2 Se6 114.70(3) . .
Se4 Sn2 Se6 109.67(3) . .
Se5 Sn2 Se6 111.91(3) . 2_766
Se4 Sn2 Se6 111.34(2) . 2_766
Se6 Sn2 Se6 93.88(2) . 2_766
Sn1 Se1 Ce1 115.98(2) . .
Sn1 Se3 Sn1 84.95(2) . 2_675
Sn2 Se6 Sn2 86.12(2) . 2_766
N6 Ce1 N8A 76.0(2) . .
N6 Ce1 N7 128.23(14) . .
N8A Ce1 N7 95.6(2) . .
N6 Ce1 N4 144.93(13) . .
N8A Ce1 N4 74.0(2) . .
N7 Ce1 N4 72.80(13) . .
N6 Ce1 N3 138.88(13) . .
N8A Ce1 N3 139.4(2) . .
N7 Ce1 N3 77.63(13) . .
N4 Ce1 N3 65.74(13) . .
N6 Ce1 N1 78.72(13) . .
N8A Ce1 N1 67.4(2) . .
N7 Ce1 N1 145.19(13) . .
N4 Ce1 N1 73.32(13) . .
N3 Ce1 N1 95.54(13) . .
N6 Ce1 N2 73.52(13) . .
N8A Ce1 N2 126.81(19) . .
N7 Ce1 N2 137.37(13) . .
N4 Ce1 N2 111.51(13) . .
N3 Ce1 N2 67.48(12) . .
N1 Ce1 N2 64.62(13) . .
N6 Ce1 N8B 89.4(4) . .
N8A Ce1 N8B 15.9(4) . .
N7 Ce1 N8B 80.6(4) . .
N4 Ce1 N8B 64.5(4) . .
N3 Ce1 N8B 129.6(4) . .
N1 Ce1 N8B 77.9(4) . .
N2 Ce1 N8B 141.0(4) . .
N6 Ce1 N5 65.06(14) . .
N8A Ce1 N5 66.4(2) . .
N7 Ce1 N5 64.90(14) . .
N4 Ce1 N5 116.93(14) . .
N3 Ce1 N5 137.71(13) . .
N1 Ce1 N5 126.39(14) . .
N2 Ce1 N5 131.41(14) . .
N8B Ce1 N5 64.2(4) . .
N6 Ce1 Se1 85.20(9) . .
N8A Ce1 Se1 146.48(19) . .
N7 Ce1 Se1 74.52(10) . .
N4 Ce1 Se1 129.78(9) . .
N3 Ce1 Se1 70.76(9) . .
N1 Ce1 Se1 135.87(10) . .
N2 Ce1 Se1 71.46(8) . .
N8B Ce1 Se1 143.1(4) . .
N5 Ce1 Se1 80.60(10) . .
C1 N1 Ce1 117.9(3) . .
C1 N1 H1A 107.8 . .
Ce1 N1 H1A 107.8 . .
C1 N1 H1B 107.8 . .
Ce1 N1 H1B 107.8 . .
H1A N1 H1B 107.2 . .
C3 N2 C2 114.4(4) . .
C3 N2 Ce1 111.5(3) . .
C2 N2 Ce1 113.3(3) . .
C3 N2 H2 105.6 . .
C2 N2 H2 105.6 . .
Ce1 N2 H2 105.6 . .
C4 N3 C5 111.3(4) . .
C4 N3 Ce1 108.6(3) . .
C5 N3 Ce1 113.3(3) . .
C4 N3 H3 107.8 . .
C5 N3 H3 107.8 . .
Ce1 N3 H3 107.8 . .
C6 N4 Ce1 115.9(3) . .
C6 N4 H4A 108.3 . .
Ce1 N4 H4A 108.3 . .
C6 N4 H4B 108.3 . .
Ce1 N4 H4B 108.3 . .
H4A N4 H4B 107.4 . .
C7 N5 C11 108.0(4) . .
C7 N5 C9 106.4(5) . .
C11 N5 C9 110.1(5) . .
C7 N5 Ce1 108.5(4) . .
C11 N5 Ce1 114.2(4) . .
C9 N5 Ce1 109.3(3) . .
C8 N6 Ce1 119.3(3) . .
C8 N6 H6A 107.5 . .
Ce1 N6 H6A 107.5 . .
C8 N6 H6B 107.5 . .
Ce1 N6 H6B 107.5 . .
H6A N6 H6B 107.0 . .
C10 N7 Ce1 118.4(3) . .
C10 N7 H7A 107.7 . .
Ce1 N7 H7A 107.7 . .
C10 N7 H7B 107.7 . .
Ce1 N7 H7B 107.7 . .
H7A N7 H7B 107.1 . .
C12A N8A Ce1 108.3(5) . .
C12B N8B Ce1 113.2(13) . .
C13 N9 H9A 108.9 . .
C13 N9 H9B 108.9 . .
H9A N9 H9B 109.5 . .
C15 N10 C14 113.3(4) . .
C15 N10 H10 123.4 . .
C14 N10 H10 123.4 . .
C16 N11 C17 114.3(4) . .
C16 N11 H11A 108.7 . .
C17 N11 H11A 108.7 . .
C16 N11 H11B 108.7 . .
C17 N11 H11B 108.7 . .
H11A N11 H11B 107.6 . .
C18 N12 H12A 109.1 . .
C18 N12 H12B 109.0 . .
H12A N12 H12B 109.5 . .
N1 C1 C2 109.8(5) . .
N1 C1 H1C 109.7 . .
C2 C1 H1C 109.7 . .
N1 C1 H1D 109.7 . .
C2 C1 H1D 109.7 . .
H1C C1 H1D 108.2 . .
N2 C2 C1 112.3(4) . .
N2 C2 H2A 109.1 . .
C1 C2 H2A 109.1 . .
N2 C2 H2B 109.1 . .
C1 C2 H2B 109.1 . .
H2A C2 H2B 107.9 . .
N2 C3 C4 112.1(4) . .
N2 C3 H3A 109.2 . .
C4 C3 H3A 109.2 . .
N2 C3 H3B 109.2 . .
C4 C3 H3B 109.2 . .
H3A C3 H3B 107.9 . .
N3 C4 C3 111.3(4) . .
N3 C4 H4C 109.4 . .
C3 C4 H4C 109.4 . .
N3 C4 H4D 109.4 . .
C3 C4 H4D 109.4 . .
H4C C4 H4D 108.0 . .
N3 C5 C6 110.4(4) . .
N3 C5 H5A 109.6 . .
C6 C5 H5A 109.6 . .
N3 C5 H5B 109.6 . .
C6 C5 H5B 109.6 . .
H5A C5 H5B 108.1 . .
N4 C6 C5 111.4(4) . .
N4 C6 H6C 109.3 . .
C5 C6 H6C 109.3 . .
N4 C6 H6D 109.3 . .
C5 C6 H6D 109.3 . .
H6C C6 H6D 108.0 . .
N5 C7 C8 112.9(5) . .
N5 C7 H7C 109.0 . .
C8 C7 H7C 109.0 . .
N5 C7 H7D 109.0 . .
C8 C7 H7D 109.0 . .
H7C C7 H7D 107.8 . .
N6 C8 C7 111.6(5) . .
N6 C8 H8A 109.3 . .
C7 C8 H8A 109.3 . .
N6 C8 H8B 109.3 . .
C7 C8 H8B 109.3 . .
H8A C8 H8B 108.0 . .
C10 C9 N5 112.4(6) . .
C10 C9 H9C 109.1 . .
N5 C9 H9C 109.1 . .
C10 C9 H9D 109.1 . .
N5 C9 H9D 109.1 . .
H9C C9 H9D 107.8 . .
C9 C10 N7 113.0(5) . .
C9 C10 H10A 109.0 . .
N7 C10 H10A 109.0 . .
C9 C10 H10B 109.0 . .
N7 C10 H10B 109.0 . .
H10A C10 H10B 107.8 . .
N5 C11 C12A 112.1(6) . .
N5 C11 C12B 117.3(9) . .
C12A C11 C12B 28.9(7) . .
N8A C12A C11 114.9(7) . .
N8B C12B C11 108.6(15) . .
N9 C13 C14 111.5(5) . .
N9 C13 H13A 109.3 . .
C14 C13 H13A 109.3 . .
N9 C13 H13B 109.3 . .
C14 C13 H13B 109.3 . .
H13A C13 H13B 108.0 . .
N10 C14 C13 109.8(5) . .
N10 C14 H14A 109.7 . .
C13 C14 H14A 109.7 . .
N10 C14 H14B 109.7 . .
C13 C14 H14B 109.7 . .
H14A C14 H14B 108.2 . .
N10 C15 C16 112.6(5) . .
N10 C15 H15A 109.1 . .
C16 C15 H15A 109.1 . .
N10 C15 H15B 109.1 . .
C16 C15 H15B 109.1 . .
H15A C15 H15B 107.8 . .
N11 C16 C15 113.0(4) . .
N11 C16 H16A 109.0 . .
C15 C16 H16A 109.0 . .
N11 C16 H16B 109.0 . .
C15 C16 H16B 109.0 . .
H16A C16 H16B 107.8 . .
N11 C17 C18 116.8(4) . .
N11 C17 H17A 108.1 . .
C18 C17 H17A 108.1 . .
N11 C17 H17B 108.1 . .
C18 C17 H17B 108.1 . .
H17A C17 H17B 107.3 . .
N12 C18 C17 112.6(4) . .
N12 C18 H18A 109.1 . .
C17 C18 H18A 109.1 . .
N12 C18 H18B 109.1 . .
C17 C18 H18B 109.1 . .
H18A C18 H18B 107.8 . .

loop_
_geom_bond_atom_site_label_1
_geom_bond_atom_site_label_2
_geom_bond_distance
_geom_bond_site_symmetry_2
Sn1 Se2 2.4588(7) .
Sn1 Se1 2.4676(7) .
Sn1 Se3 2.5608(7) .
Sn1 Se3 2.5726(7) 2_675
Sn2 Se5 2.4600(8) .
Sn2 Se4 2.4675(7) .
Sn2 Se6 2.5814(7) .
Sn2 Se6 2.5962(8) 2_766
Se1 Ce1 3.1375(7) .
Se3 Sn1 2.5726(7) 2_675
Se6 Sn2 2.5962(8) 2_766
Ce1 N6 2.590(4) .
Ce1 N8A 2.608(8) .
Ce1 N7 2.624(4) .
Ce1 N4 2.638(4) .
Ce1 N3 2.639(4) .
Ce1 N1 2.653(4) .
Ce1 N2 2.680(4) .
Ce1 N8B 2.703(18) .
Ce1 N5 2.733(5) .
N1 C1 1.473(7) .
N1 H1A 0.9100 .
N1 H1B 0.9100 .
N2 C3 1.476(6) .
N2 C2 1.492(6) .
N2 H2 0.9200 .
N3 C4 1.462(6) .
N3 C5 1.482(6) .
N3 H3 0.9200 .
N4 C6 1.474(6) .
N4 H4A 0.9100 .
N4 H4B 0.9100 .
N5 C7 1.479(7) .
N5 C11 1.490(7) .
N5 C9 1.493(8) .
N6 C8 1.473(7) .
N6 H6A 0.9100 .
N6 H6B 0.9100 .
N7 C10 1.479(7) .
N7 H7A 0.9100 .
N7 H7B 0.9100 .
N8A C12A 1.498(10) .
N8B C12B 1.467(17) .
N9 C13 1.454(7) .
N9 H9A 0.9000 .
N9 H9B 0.9000 .
N10 C15 1.449(6) .
N10 C14 1.486(6) .
N10 H10 0.8700 .
N11 C16 1.448(6) .
N11 C17 1.465(6) .
N11 H11A 0.9100 .
N11 H11B 0.9100 .
N12 C18 1.497(6) .
N12 H12A 0.9000 .
N12 H12B 0.9000 .
C1 C2 1.500(7) .
C1 H1C 0.9800 .
C1 H1D 0.9800 .
C2 H2A 0.9800 .
C2 H2B 0.9800 .
C3 C4 1.513(7) .
C3 H3A 0.9800 .
C3 H3B 0.9800 .
C4 H4C 0.9800 .
C4 H4D 0.9800 .
C5 C6 1.516(7) .
C5 H5A 0.9800 .
C5 H5B 0.9800 .
C6 H6C 0.9800 .
C6 H6D 0.9800 .
C7 C8 1.482(8) .
C7 H7C 0.9800 .
C7 H7D 0.9800 .
C8 H8A 0.9800 .
C8 H8B 0.9800 .
C9 C10 1.472(8) .
C9 H9C 0.9800 .
C9 H9D 0.9800 .
C10 H10A 0.9800 .
C10 H10B 0.9800 .
C11 C12A 1.518(10) .
C11 C12B 1.526(15) .
C13 C14 1.492(8) .
C13 H13A 0.9800 .
C13 H13B 0.9800 .
C14 H14A 0.9800 .
C14 H14B 0.9800 .
C15 C16 1.515(7) .
C15 H15A 0.9800 .
C15 H15B 0.9800 .
C16 H16A 0.9800 .
C16 H16B 0.9800 .
C17 C18 1.513(7) .
C17 H17A 0.9800 .
C17 H17B 0.9800 .
C18 H18A 0.9800 .
C18 H18B 0.9800 .

loop_
_geom_hbond_atom_site_label_D
_geom_hbond_atom_site_label_H
_geom_hbond_atom_site_label_A
_geom_hbond_distance_DH
_geom_hbond_distance_HA
_geom_hbond_distance_DA
_geom_hbond_angle_DHA
_geom_hbond_site_symmetry_A
N1 H1A Se4 0.91 2.76 3.648(4) 165.3 2_666
N1 H1B Se5 0.91 2.66 3.552(4) 167.7 1_455
N2 H2 Se2 0.92 2.91 3.787(4) 159.6 .
N3 H3 N9 0.92 2.41 3.120(6) 134.0 1_565
N4 H4A Se4 0.91 2.61 3.501(4) 164.9 1_465
N4 H4B Se4 0.91 2.75 3.532(4) 145.0 2_666
N6 H6A Se2 0.91 2.59 3.487(5) 168.4 .
N6 H6B Se5 0.91 2.53 3.420(4) 164.9 1_455
N7 H7A Se4 0.91 2.74 3.628(4) 166.0 1_465
N7 H7B Se5 0.91 2.95 3.513(4) 121.6 1_465
N9 H9B Se4 0.90 2.95 3.798(6) 158.6 .
N10 H10 Se2 0.87 2.80 3.555(4) 146.3 .
N11 H11B Se2 0.91 2.70 3.609(5) 175.9 .
N12 H12A Se2 0.90 2.73 3.616(4) 166.8 .
N12 H12B Se1 0.90 2.57 3.397(4) 153.5 2_675

loop_
_geom_torsion_atom_site_label_1
_geom_torsion_atom_site_label_2
_geom_torsion_atom_site_label_3
_geom_torsion_atom_site_label_4
_geom_torsion
_geom_torsion_site_symmetry_1
_geom_torsion_site_symmetry_2
_geom_torsion_site_symmetry_3
_geom_torsion_site_symmetry_4
Se2 Sn1 Se1 Ce1 -27.58(3) . . . .
Se3 Sn1 Se1 Ce1 -158.45(2) . . . .
Se3 Sn1 Se1 Ce1 99.72(3) 2_675 . . .
Se2 Sn1 Se3 Sn1 116.62(2) . . . 2_675
Se1 Sn1 Se3 Sn1 -111.68(2) . . . 2_675
Se3 Sn1 Se3 Sn1 0.0 2_675 . . 2_675
Se5 Sn2 Se6 Sn2 -116.29(3) . . . 2_766
Se4 Sn2 Se6 Sn2 114.30(3) . . . 2_766
Se6 Sn2 Se6 Sn2 0.0 2_766 . . 2_766
Sn1 Se1 Ce1 N6 -11.45(11) . . . .
Sn1 Se1 Ce1 N8A -66.9(3) . . . .
Sn1 Se1 Ce1 N7 -143.33(10) . . . .
Sn1 Se1 Ce1 N4 165.71(12) . . . .
Sn1 Se1 Ce1 N3 134.65(10) . . . .
Sn1 Se1 Ce1 N1 56.94(14) . . . .
Sn1 Se1 Ce1 N2 62.76(9) . . . .
Sn1 Se1 Ce1 N8B -94.0(6) . . . .
Sn1 Se1 Ce1 N5 -76.93(10) . . . .
N6 Ce1 N1 C1 87.4(4) . . . .
N8A Ce1 N1 C1 166.7(4) . . . .
N7 Ce1 N1 C1 -127.7(4) . . . .
N4 Ce1 N1 C1 -114.0(4) . . . .
N3 Ce1 N1 C1 -51.4(4) . . . .
N2 Ce1 N1 C1 10.4(3) . . . .
N8B Ce1 N1 C1 179.2(5) . . . .
N5 Ce1 N1 C1 134.5(4) . . . .
Se1 Ce1 N1 C1 16.5(4) . . . .
N6 Ce1 N2 C3 161.9(3) . . . .
N8A Ce1 N2 C3 -140.6(4) . . . .
N7 Ce1 N2 C3 32.7(4) . . . .
N4 Ce1 N2 C3 -54.9(3) . . . .
N3 Ce1 N2 C3 -4.8(3) . . . .
N1 Ce1 N2 C3 -113.0(3) . . . .
N8B Ce1 N2 C3 -130.6(7) . . . .
N5 Ce1 N2 C3 129.8(3) . . . .
Se1 Ce1 N2 C3 71.5(3) . . . .
N6 Ce1 N2 C2 -67.4(3) . . . .
N8A Ce1 N2 C2 -9.9(4) . . . .
N7 Ce1 N2 C2 163.4(3) . . . .
N4 Ce1 N2 C2 75.8(3) . . . .
N3 Ce1 N2 C2 125.9(4) . . . .
N1 Ce1 N2 C2 17.7(3) . . . .
N8B Ce1 N2 C2 0.1(7) . . . .
N5 Ce1 N2 C2 -99.5(3) . . . .
Se1 Ce1 N2 C2 -157.8(3) . . . .
N6 Ce1 N3 C4 -44.7(4) . . . .
N8A Ce1 N3 C4 95.8(4) . . . .
N7 Ce1 N3 C4 179.9(3) . . . .
N4 Ce1 N3 C4 103.4(3) . . . .
N1 Ce1 N3 C4 34.5(3) . . . .
N2 Ce1 N3 C4 -25.1(3) . . . .
N8B Ce1 N3 C4 113.4(6) . . . .
N5 Ce1 N3 C4 -152.5(3) . . . .
Se1 Ce1 N3 C4 -102.4(3) . . . .
N6 Ce1 N3 C5 -168.8(3) . . . .
N8A Ce1 N3 C5 -28.3(5) . . . .
N7 Ce1 N3 C5 55.8(3) . . . .
N4 Ce1 N3 C5 -20.7(3) . . . .
N1 Ce1 N3 C5 -89.6(3) . . . .
N2 Ce1 N3 C5 -149.2(3) . . . .
N8B Ce1 N3 C5 -10.7(7) . . . .
N5 Ce1 N3 C5 83.3(4) . . . .
Se1 Ce1 N3 C5 133.5(3) . . . .
N6 Ce1 N4 C6 134.8(3) . . . .
N8A Ce1 N4 C6 166.9(4) . . . .
N7 Ce1 N4 C6 -91.9(3) . . . .
N3 Ce1 N4 C6 -8.0(3) . . . .
N1 Ce1 N4 C6 96.2(3) . . . .
N2 Ce1 N4 C6 43.0(3) . . . .
N8B Ce1 N4 C6 -179.5(6) . . . .
N5 Ce1 N4 C6 -140.9(3) . . . .
Se1 Ce1 N4 C6 -40.3(4) . . . .
N6 Ce1 N5 C7 -25.1(3) . . . .
N8A Ce1 N5 C7 -110.1(4) . . . .
N7 Ce1 N5 C7 141.1(4) . . . .
N4 Ce1 N5 C7 -166.1(3) . . . .
N3 Ce1 N5 C7 111.2(4) . . . .
N1 Ce1 N5 C7 -77.5(4) . . . .
N2 Ce1 N5 C7 9.0(4) . . . .
N8B Ce1 N5 C7 -127.4(6) . . . .
Se1 Ce1 N5 C7 63.9(3) . . . .
N6 Ce1 N5 C11 95.4(4) . . . .
N8A Ce1 N5 C11 10.5(4) . . . .
N7 Ce1 N5 C11 -98.3(4) . . . .
N4 Ce1 N5 C11 -45.5(4) . . . .
N3 Ce1 N5 C11 -128.3(4) . . . .
N1 Ce1 N5 C11 43.0(5) . . . .
N2 Ce1 N5 C11 129.6(4) . . . .
N8B Ce1 N5 C11 -6.9(6) . . . .
Se1 Ce1 N5 C11 -175.6(4) . . . .
N6 Ce1 N5 C9 -140.8(5) . . . .
N8A Ce1 N5 C9 134.3(5) . . . .
N7 Ce1 N5 C9 25.5(4) . . . .
N4 Ce1 N5 C9 78.3(4) . . . .
N3 Ce1 N5 C9 -4.5(5) . . . .
N1 Ce1 N5 C9 166.8(4) . . . .
N2 Ce1 N5 C9 -106.6(4) . . . .
N8B Ce1 N5 C9 116.9(6) . . . .
Se1 Ce1 N5 C9 -51.7(4) . . . .
N8A Ce1 N6 C8 69.8(4) . . . .
N7 Ce1 N6 C8 -16.3(4) . . . .
N4 Ce1 N6 C8 101.6(4) . . . .
N3 Ce1 N6 C8 -135.4(4) . . . .
N1 Ce1 N6 C8 139.1(4) . . . .
N2 Ce1 N6 C8 -154.3(4) . . . .
N8B Ce1 N6 C8 61.3(6) . . . .
N5 Ce1 N6 C8 -0.4(4) . . . .
Se1 Ce1 N6 C8 -82.2(4) . . . .
N6 Ce1 N7 C10 15.2(5) . . . .
N8A Ce1 N7 C10 -61.3(5) . . . .
N4 Ce1 N7 C10 -132.6(4) . . . .
N3 Ce1 N7 C10 159.2(4) . . . .
N1 Ce1 N7 C10 -118.9(4) . . . .
N2 Ce1 N7 C10 124.1(4) . . . .
N8B Ce1 N7 C10 -66.5(6) . . . .
N5 Ce1 N7 C10 -0.7(4) . . . .
Se1 Ce1 N7 C10 86.1(4) . . . .
N6 Ce1 N8A C12A -101.1(6) . . . .
N7 Ce1 N8A C12A 26.9(6) . . . .
N4 Ce1 N8A C12A 97.2(6) . . . .
N3 Ce1 N8A C12A 104.4(6) . . . .
N1 Ce1 N8A C12A 175.4(7) . . . .
N2 Ce1 N8A C12A -157.6(5) . . . .
N8B Ce1 N8A C12A 46.0(17) . . . .
N5 Ce1 N8A C12A -32.5(6) . . . .
Se1 Ce1 N8A C12A -43.4(7) . . . .
N6 Ce1 N8B C12B -30.3(14) . . . .
N8A Ce1 N8B C12B -62.1(16) . . . .
N7 Ce1 N8B C12B 98.7(14) . . . .
N4 Ce1 N8B C12B 174.0(16) . . . .
N3 Ce1 N8B C12B 163.9(11) . . . .
N1 Ce1 N8B C12B -108.9(14) . . . .
N2 Ce1 N8B C12B -92.7(15) . . . .
N5 Ce1 N8B C12B 32.1(13) . . . .
Se1 Ce1 N8B C12B 50.9(17) . . . .
Ce1 N1 C1 C2 -36.6(6) . . . .
C3 N2 C2 C1 84.6(6) . . . .
Ce1 N2 C2 C1 -44.6(6) . . . .
N1 C1 C2 N2 53.4(6) . . . .
C2 N2 C3 C4 -96.1(5) . . . .
Ce1 N2 C3 C4 34.1(5) . . . .
C5 N3 C4 C3 179.6(4) . . . .
Ce1 N3 C4 C3 54.2(5) . . . .
N2 C3 C4 N3 -61.8(6) . . . .
C4 N3 C5 C6 -75.6(5) . . . .
Ce1 N3 C5 C6 47.1(5) . . . .
Ce1 N4 C6 C5 35.2(5) . . . .
N3 C5 C6 N4 -54.6(6) . . . .
C11 N5 C7 C8 -73.8(6) . . . .
C9 N5 C7 C8 168.0(5) . . . .
Ce1 N5 C7 C8 50.5(5) . . . .
Ce1 N6 C8 C7 26.4(6) . . . .
N5 C7 C8 N6 -52.5(7) . . . .
C7 N5 C9 C10 -167.1(5) . . . .
C11 N5 C9 C10 76.1(7) . . . .
Ce1 N5 C9 C10 -50.1(6) . . . .
N5 C9 C10 N7 51.3(8) . . . .
Ce1 N7 C10 C9 -25.3(7) . . . .
C7 N5 C11 C12A 134.2(6) . . . .
C9 N5 C11 C12A -110.0(7) . . . .
Ce1 N5 C11 C12A 13.4(7) . . . .
C7 N5 C11 C12B 102.8(10) . . . .
C9 N5 C11 C12B -141.4(10) . . . .
Ce1 N5 C11 C12B -18.0(11) . . . .
Ce1 N8A C12A C11 56.8(8) . . . .
N5 C11 C12A N8A -47.6(10) . . . .
C12B C11 C12A N8A 59.1(16) . . . .
Ce1 N8B C12B C11 -52.8(18) . . . .
N5 C11 C12B N8B 47.2(19) . . . .
C12A C11 C12B N8B -39.4(12) . . . .
C15 N10 C14 C13 161.0(5) . . . .
N9 C13 C14 N10 170.2(5) . . . .
C14 N10 C15 C16 172.2(4) . . . .
C17 N11 C16 C15 177.0(4) . . . .
N10 C15 C16 N11 68.3(6) . . . .
C16 N11 C17 C18 61.9(6) . . . .
N11 C17 C18 N12 69.9(6) . . . .
